data_4027215
loop_
_publ_author_name
'Frauke Maurer'
'Volker Huch'
'Angelika Ullrich'
'Uli Kazmaier'

_publ_section_title
;
 Development of Catalysts for the Stereoselective Hydrogenation of
 \a,\b-Unsaturated Ketones
;
_journal_name_full 'Journal of Organic Chemistry'
_journal_page_first 5139
_journal_page_last 5143
_journal_paper_doi 10.1021/jo300246c
_journal_volume 77
_journal_year 2012
_chemical_formula_moiety 'C31 H42 Ir N O P S,  C32 H12 B F24'
_chemical_formula_sum 'C63 H54 B F24 Ir N O P S'
_chemical_formula_weight 1563.11
_chemical_name_systematic
; 
 ? 
;
_space_group_IT_number 1
_symmetry_cell_setting triclinic
_symmetry_space_group_name_Hall 'P 1'
_symmetry_space_group_name_H-M 'P 1'
_atom_sites_solution_hydrogens geom
_atom_sites_solution_primary direct
_atom_sites_solution_secondary difmap
_audit_creation_method SHELXL-97
_cell_angle_alpha 80.2970(10)
_cell_angle_beta 75.6270(10)
_cell_angle_gamma 81.9430(10)
_cell_formula_units_Z 2
_cell_length_a 13.3687(3)
_cell_length_b 13.9471(2)
_cell_length_c 18.1489(4)
_cell_measurement_reflns_used 9779
_cell_measurement_temperature 152(2)
_cell_measurement_theta_max 31.40
_cell_measurement_theta_min 3.20
_cell_volume 3213.96(11)
_computing_cell_refinement 'Bruker SMART'
_computing_data_collection 'Bruker SMART'
_computing_data_reduction 'Bruker SAINT'
_computing_molecular_graphics 'Bruker SHELXTL'
_computing_publication_material 'Bruker SHELXTL'
_computing_structure_refinement 'SHELXL-97 (Sheldrick, 2008)'
_computing_structure_solution 'SHELXS-97 (Sheldrick, 2008)'
_diffrn_ambient_temperature 152(2)
_diffrn_measured_fraction_theta_full 0.995
_diffrn_measured_fraction_theta_max 0.995
_diffrn_measurement_device_type 'CCD area detector'
_diffrn_measurement_method 'phi and omega scans'
_diffrn_radiation_monochromator graphite
_diffrn_radiation_source 'fine-focus sealed tube'
_diffrn_radiation_type MoK\a
_diffrn_radiation_wavelength 0.71073
_diffrn_reflns_av_R_equivalents 0.0352
_diffrn_reflns_av_sigmaI/netI 0.0584
_diffrn_reflns_limit_h_max 17
_diffrn_reflns_limit_h_min -17
_diffrn_reflns_limit_k_max 18
_diffrn_reflns_limit_k_min -18
_diffrn_reflns_limit_l_max 24
_diffrn_reflns_limit_l_min -24
_diffrn_reflns_number 114272
_diffrn_reflns_theta_full 28.35
_diffrn_reflns_theta_max 28.35
_diffrn_reflns_theta_min 1.17
_exptl_absorpt_coefficient_mu 2.246
_exptl_absorpt_correction_T_max 0.8733
_exptl_absorpt_correction_T_min 0.4183
_exptl_absorpt_correction_type multi-scan
_exptl_absorpt_process_details 'SADABS BrukerAXS 2008'
_exptl_crystal_colour red
_exptl_crystal_density_diffrn 1.615
_exptl_crystal_description needle
_exptl_crystal_F_000 1552
_exptl_crystal_size_max 0.47
_exptl_crystal_size_mid 0.15
_exptl_crystal_size_min 0.06
_refine_diff_density_max 1.908
_refine_diff_density_min -1.222
_refine_diff_density_rms 0.120
_refine_ls_abs_structure_details 'Flack H D (1983), Acta Cryst. A39, 876-881'
_refine_ls_abs_structure_Flack 0.010(4)
_refine_ls_extinction_method none
_refine_ls_goodness_of_fit_ref 1.045
_refine_ls_hydrogen_treatment mixed
_refine_ls_matrix_type full
_refine_ls_number_parameters 1652
_refine_ls_number_reflns 31395
_refine_ls_number_restraints 1723
_refine_ls_restrained_S_all 1.084
_refine_ls_R_factor_all 0.0547
_refine_ls_R_factor_gt 0.0451
_refine_ls_shift/su_max 0.184
_refine_ls_shift/su_mean 0.005
_refine_ls_structure_factor_coef Fsqd
_refine_ls_weighting_details 'calc w=1/[\s^2^(Fo^2^)+(0.0794P)^2^+0.2597P] where P=(Fo^2^+2Fc^2^)/3'
_refine_ls_weighting_scheme calc
_refine_ls_wR_factor_gt 0.1189
_refine_ls_wR_factor_ref 0.1243
_reflns_number_gt 27285
_reflns_number_total 31395
_reflns_threshold_expression >2sigma(I)
_cod_data_source_file jo300246c_si_003.cif
_cod_data_source_block sh2789
_cod_database_code 4027215

loop_
_symmetry_equiv_pos_as_xyz
'x, y, z'

loop_
_atom_site_label
_atom_site_type_symbol
_atom_site_fract_x
_atom_site_fract_y
_atom_site_fract_z
_atom_site_U_iso_or_equiv
_atom_site_adp_type
_atom_site_occupancy
_atom_site_symmetry_multiplicity
_atom_site_calc_flag
_atom_site_refinement_flags
_atom_site_disorder_assembly
_atom_site_disorder_group
Ir1A Ir 0.275706(14) 0.879764(12) 0.294977(11) 0.02200(8) Uani 0.95 1 d PU A 1
Ir1B Ir 0.2867(8) 0.9199(10) 0.2889(5) 0.050(2) Uani 0.05 1 d PU A 2
P1 P 0.36043(12) 0.90990(11) 0.17159(9) 0.0282(3) Uani 1 1 d DU . .
O1 O 0.4146(3) 0.8093(3) 0.1384(2) 0.0319(9) Uani 1 1 d DU A .
C7 C 0.4242(5) 0.7222(5) 0.1909(4) 0.0296(15) Uani 1 1 d DU . .
H7 H 0.4499 0.7403 0.2334 0.035 Uiso 1 1 calc R A .
C1 C 0.3181(4) 0.6902(4) 0.2261(3) 0.0282(12) Uani 1 1 d DU A .
S1 S 0.28003(13) 0.58042(11) 0.21572(11) 0.0389(4) Uani 1 1 d D . .
C2 C 0.1557(5) 0.6012(4) 0.2846(4) 0.0364(14) Uani 1 1 d DU A .
H2A H 0.0978 0.5851 0.2654 0.044 Uiso 1 1 calc R . .
H2B H 0.1564 0.5609 0.3349 0.044 Uiso 1 1 calc R . .
C3 C 0.1446(4) 0.7107(4) 0.2916(3) 0.0261(11) Uani 1 1 d DU . .
H3 H 0.1174 0.7176 0.3471 0.031 Uiso 1 1 calc R A .
N1 N 0.2488(4) 0.7459(3) 0.2675(3) 0.0271(10) Uani 1 1 d DU A .
C4 C 0.0705(5) 0.7736(5) 0.2478(4) 0.0330(13) Uani 1 1 d DU A .
H4 H 0.0746 0.8434 0.2524 0.040 Uiso 1 1 calc R . .
C5 C -0.0424(5) 0.7516(6) 0.2820(5) 0.0461(17) Uani 1 1 d DU . .
H5A H -0.0477 0.6821 0.2824 0.069 Uiso 1 1 calc R A .
H5B H -0.0874 0.7913 0.2508 0.069 Uiso 1 1 calc R . .
H5C H -0.0641 0.7673 0.3347 0.069 Uiso 1 1 calc R . .
C6 C 0.0998(6) 0.7635(6) 0.1612(4) 0.0488(17) Uani 1 1 d DU . .
H6A H 0.1708 0.7804 0.1389 0.073 Uiso 1 1 calc R A .
H6B H 0.0517 0.8077 0.1351 0.073 Uiso 1 1 calc R . .
H6C H 0.0954 0.6959 0.1549 0.073 Uiso 1 1 calc R . .
C8 C 0.5128(5) 0.6506(5) 0.1484(4) 0.0371(14) Uani 1 1 d DU A .
C9 C 0.5343(7) 0.5606(6) 0.2040(5) 0.050(2) Uani 1 1 d DU . .
H9A H 0.5937 0.5190 0.1786 0.075 Uiso 1 1 calc R A .
H9B H 0.4731 0.5242 0.2205 0.075 Uiso 1 1 calc R . .
H9C H 0.5501 0.5805 0.2488 0.075 Uiso 1 1 calc R . .
C10 C 0.6113(5) 0.7037(6) 0.1201(4) 0.0491(18) Uani 1 1 d DU . .
H10A H 0.5989 0.7612 0.0830 0.074 Uiso 1 1 calc R A .
H10B H 0.6687 0.6595 0.0955 0.074 Uiso 1 1 calc R . .
H10C H 0.6290 0.7245 0.1639 0.074 Uiso 1 1 calc R . .
C11 C 0.4853(6) 0.6232(7) 0.0772(5) 0.046(2) Uani 1 1 d DU . .
H11A H 0.4724 0.6828 0.0422 0.069 Uiso 1 1 calc R A .
H11B H 0.4229 0.5884 0.0935 0.069 Uiso 1 1 calc R . .
H11C H 0.5432 0.5809 0.0507 0.069 Uiso 1 1 calc R . .
C12 C 0.4661(5) 0.9867(4) 0.1469(4) 0.0315(12) Uani 1 1 d DU A .
C13 C 0.5533(5) 0.9527(5) 0.1738(4) 0.0411(16) Uani 1 1 d DU . .
H13 H 0.5589 0.8884 0.2008 0.049 Uiso 1 1 calc R A .
C14 C 0.6351(5) 1.0115(5) 0.1622(5) 0.055(2) Uani 1 1 d DU A .
H14 H 0.6952 0.9876 0.1814 0.066 Uiso 1 1 calc R . .
C15 C 0.6259(6) 1.1038(7) 0.1227(5) 0.065(2) Uani 1 1 d DU . .
H15 H 0.6815 1.1432 0.1125 0.078 Uiso 1 1 calc R A .
C16 C 0.5350(6) 1.1411(6) 0.0971(6) 0.060(2) Uani 1 1 d DU A .
H16 H 0.5278 1.2064 0.0722 0.072 Uiso 1 1 calc R . .
C17 C 0.4567(5) 1.0820(5) 0.1085(4) 0.0439(16) Uani 1 1 d DU . .
H17 H 0.3960 1.1062 0.0902 0.053 Uiso 1 1 calc R A .
C18 C 0.2753(5) 0.9571(5) 0.1071(4) 0.0395(15) Uani 1 1 d DU A .
C19 C 0.2003(6) 1.0327(6) 0.1245(5) 0.054(2) Uani 1 1 d DU . .
H19 H 0.1936 1.0585 0.1710 0.064 Uiso 1 1 calc R A .
C20 C 0.1336(8) 1.0733(8) 0.0772(7) 0.077(3) Uani 1 1 d DU A .
H20 H 0.0825 1.1260 0.0906 0.093 Uiso 1 1 calc R . .
C21 C 0.1436(6) 1.0347(7) 0.0100(5) 0.062(3) Uani 1 1 d DU . .
H21 H 0.1034 1.0648 -0.0257 0.075 Uiso 1 1 calc R A .
C22 C 0.2131(6) 0.9509(6) -0.0058(4) 0.055(2) Uani 1 1 d DU A .
H22 H 0.2140 0.9193 -0.0485 0.066 Uiso 1 1 calc R . .
C23 C 0.2806(5) 0.9151(6) 0.0424(4) 0.0456(17) Uani 1 1 d DU . .
H23 H 0.3308 0.8613 0.0306 0.055 Uiso 1 1 calc R A .
C24 C 0.1480(5) 0.8882(5) 0.3995(4) 0.0309(13) Uani 1 1 d DU . .
H24 H 0.1072 0.8690 0.3696 0.037 Uiso 1 1 calc R A 1
C25 C 0.1217(6) 0.9884(5) 0.4234(4) 0.0455(17) Uani 1 1 d DU A .
H25A H 0.1451 0.9887 0.4710 0.055 Uiso 1 1 calc R . .
H25B H 0.0455 1.0048 0.4345 0.055 Uiso 1 1 calc R . .
C26 C 0.1730(7) 1.0658(5) 0.3609(5) 0.0510(19) Uani 1 1 d DU . .
H26A H 0.1248 1.0921 0.3270 0.061 Uiso 1 1 calc R A .
H26B H 0.1840 1.1205 0.3855 0.061 Uiso 1 1 calc R . .
C27 C 0.2759(5) 1.0293(4) 0.3119(4) 0.0381(15) Uani 1 1 d DU A .
H27 H 0.2874 1.0475 0.2578 0.046 Uiso 1 1 calc R B 1
C28 C 0.3535(5) 0.9718(5) 0.3401(4) 0.0358(14) Uani 1 1 d DU . .
H28 H 0.4130 0.9488 0.3042 0.043 Uiso 1 1 calc R A 1
C29 C 0.3508(6) 0.9422(5) 0.4256(4) 0.0398(15) Uani 1 1 d DU A .
H29A H 0.4218 0.9396 0.4336 0.048 Uiso 1 1 calc R . .
H29B H 0.3063 0.9926 0.4548 0.048 Uiso 1 1 calc R . .
C30 C 0.3111(6) 0.8466(6) 0.4560(4) 0.0367(17) Uani 1 1 d DU . .
H30A H 0.2810 0.8450 0.5118 0.044 Uiso 1 1 calc R A .
H30B H 0.3705 0.7952 0.4496 0.044 Uiso 1 1 calc R . .
C31 C 0.2293(5) 0.8210(4) 0.4188(3) 0.0317(13) Uani 1 1 d DU A .
H31 H 0.2336 0.7559 0.4082 0.038 Uiso 1 1 calc R C 1
Ir2A Ir 0.72130(3) 0.10204(3) 0.70040(2) 0.02241(10) Uani 0.80 1 d PU D 1
Ir2B Ir 0.7726(2) 0.09554(13) 0.69038(12) 0.0486(5) Uani 0.20 1 d PU D 2
P2 P 0.77987(13) 0.17223(12) 0.78233(10) 0.0329(3) Uani 1 1 d DU . .
O2 O 0.6854(4) 0.2411(3) 0.8306(3) 0.0394(10) Uani 1 1 d DU D .
C38 C 0.5955(6) 0.2716(5) 0.7991(5) 0.046(2) Uani 1 1 d DU . .
H38 H 0.6193 0.2897 0.7423 0.055 Uiso 1 1 calc R D .
C32 C 0.5366(5) 0.1830(5) 0.8140(4) 0.0375(14) Uani 1 1 d DU D .
S2 S 0.41453(15) 0.17256(16) 0.87570(13) 0.0524(5) Uani 1 1 d D . .
C33 C 0.4058(6) 0.0582(6) 0.8434(5) 0.055(2) Uani 1 1 d DU D .
H33A H 0.3794 0.0093 0.8878 0.066 Uiso 1 1 calc R . .
H33B H 0.3581 0.0686 0.8082 0.066 Uiso 1 1 calc R . .
C34 C 0.5141(6) 0.0233(5) 0.8022(4) 0.0443(16) Uani 1 1 d DU . .
H34 H 0.5092 -0.0017 0.7549 0.053 Uiso 1 1 calc R D .
N2 N 0.5766(4) 0.1084(4) 0.7783(3) 0.0362(12) Uani 1 1 d DU D .
C35 C 0.5695(6) -0.0593(5) 0.8504(4) 0.0482(18) Uani 1 1 d DU D .
H35 H 0.6422 -0.0721 0.8201 0.058 Uiso 1 1 calc R . .
C36 C 0.5181(7) -0.1523(6) 0.8620(6) 0.060(2) Uani 1 1 d DU . .
H36A H 0.4516 -0.1465 0.8996 0.091 Uiso 1 1 calc R D .
H36B H 0.5633 -0.2076 0.8808 0.091 Uiso 1 1 calc R . .
H36C H 0.5062 -0.1631 0.8130 0.091 Uiso 1 1 calc R . .
C37 C 0.5757(7) -0.0331(7) 0.9278(5) 0.063(2) Uani 1 1 d DU . .
H37A H 0.5095 0.0017 0.9512 0.094 Uiso 1 1 calc R D .
H37B H 0.6315 0.0089 0.9197 0.094 Uiso 1 1 calc R . .
H37C H 0.5901 -0.0931 0.9620 0.094 Uiso 1 1 calc R . .
C39 C 0.5405(6) 0.3660(5) 0.8346(4) 0.0464(17) Uani 1 1 d DU D .
C40 C 0.5088(8) 0.3508(7) 0.9198(5) 0.060(3) Uani 1 1 d DU . .
H40A H 0.4995 0.4139 0.9388 0.090 Uiso 1 1 calc R D .
H40B H 0.5627 0.3076 0.9405 0.090 Uiso 1 1 calc R . .
H40C H 0.4433 0.3209 0.9362 0.090 Uiso 1 1 calc R . .
C41 C 0.4482(7) 0.4064(7) 0.7980(6) 0.057(3) Uani 1 1 d DU . .
H41A H 0.3951 0.3605 0.8142 0.086 Uiso 1 1 calc R D .
H41B H 0.4720 0.4146 0.7419 0.086 Uiso 1 1 calc R . .
H41C H 0.4188 0.4698 0.8146 0.086 Uiso 1 1 calc R . .
C42 C 0.6190(6) 0.4445(5) 0.8077(5) 0.0516(19) Uani 1 1 d DU . .
H42A H 0.5843 0.5076 0.8220 0.077 Uiso 1 1 calc R D .
H42B H 0.6444 0.4505 0.7518 0.077 Uiso 1 1 calc R . .
H42C H 0.6775 0.4247 0.8323 0.077 Uiso 1 1 calc R . .
C43 C 0.8230(5) 0.0893(5) 0.8587(4) 0.0379(14) Uani 1 1 d DU D .
C44 C 0.8337(6) 0.1266(5) 0.9233(4) 0.0491(18) Uani 1 1 d DU . .
H44 H 0.8183 0.1945 0.9267 0.059 Uiso 1 1 calc R D .
C45 C 0.8670(6) 0.0632(6) 0.9823(4) 0.0494(18) Uani 1 1 d DU D .
H45 H 0.8739 0.0876 1.0264 0.059 Uiso 1 1 calc R . .
C46 C 0.8901(8) -0.0351(6) 0.9766(5) 0.063(3) Uani 1 1 d DU . .
H46 H 0.9157 -0.0779 1.0159 0.076 Uiso 1 1 calc R D .
C47 C 0.8763(8) -0.0715(7) 0.9143(5) 0.067(3) Uani 1 1 d DU D .
H47 H 0.8884 -0.1397 0.9115 0.080 Uiso 1 1 calc R . .
C48 C 0.8443(7) -0.0063(5) 0.8555(5) 0.0534(19) Uani 1 1 d DU . .
H48 H 0.8375 -0.0309 0.8115 0.064 Uiso 1 1 calc R D .
C49 C 0.8815(5) 0.2512(5) 0.7428(4) 0.0381(15) Uani 1 1 d DU D .
C50 C 0.9843(6) 0.2235(5) 0.7522(4) 0.0447(16) Uani 1 1 d DU . .
H50 H 1.0012 0.1636 0.7823 0.054 Uiso 1 1 calc R D .
C51 C 1.0598(6) 0.2861(6) 0.7163(5) 0.056(2) Uani 1 1 d DU D .
H51 H 1.1283 0.2697 0.7239 0.068 Uiso 1 1 calc R . .
C52 C 1.0374(6) 0.3710(6) 0.6702(5) 0.0522(19) Uani 1 1 d DU . .
H52 H 1.0913 0.4109 0.6446 0.063 Uiso 1 1 calc R D .
C53 C 0.9358(5) 0.4001(5) 0.6602(5) 0.0475(17) Uani 1 1 d DU D .
H53 H 0.9191 0.4596 0.6294 0.057 Uiso 1 1 calc R . .
C54 C 0.8608(5) 0.3370(5) 0.6978(4) 0.0414(16) Uani 1 1 d DU . .
H54 H 0.7918 0.3547 0.6918 0.050 Uiso 1 1 calc R D .
C55 C 0.6962(6) -0.0116(5) 0.6376(4) 0.0397(16) Uani 1 1 d DU . .
H55 H 0.6642 -0.0415 0.6872 0.048 Uiso 1 1 calc R D 1
C56 C 0.7944(5) -0.0636(5) 0.5944(4) 0.0416(15) Uani 1 1 d DU D .
H56A H 0.8041 -0.0400 0.5388 0.050 Uiso 1 1 calc R . .
H56B H 0.7879 -0.1346 0.6024 0.050 Uiso 1 1 calc R . .
C57 C 0.8901(6) -0.0458(5) 0.6216(5) 0.0529(19) Uani 1 1 d DU . .
H57A H 0.8985 -0.0945 0.6667 0.064 Uiso 1 1 calc R D .
H57B H 0.9533 -0.0540 0.5801 0.064 Uiso 1 1 calc R . .
C58 C 0.8769(4) 0.0573(4) 0.6431(3) 0.0436(16) Uani 1 1 d DU D .
H58 H 0.8869 0.0655 0.6916 0.052 Uiso 1 1 calc R E 1
C59 C 0.8513(4) 0.1378(4) 0.5950(3) 0.059(2) Uani 1 1 d RDU . .
H59 H 0.8610 0.1983 0.6082 0.071 Uiso 1 1 calc R E 1
C60 C 0.8099(7) 0.1459(6) 0.5236(4) 0.055(2) Uani 1 1 d DU D .
H60A H 0.8289 0.2079 0.4908 0.066 Uiso 1 1 calc R . .
H60B H 0.8459 0.0919 0.4947 0.066 Uiso 1 1 calc R . .
C61 C 0.6956(7) 0.1432(6) 0.5352(5) 0.049(2) Uani 1 1 d DU . .
H61A H 0.6817 0.1193 0.4907 0.059 Uiso 1 1 calc R D .
H61B H 0.6603 0.2103 0.5378 0.059 Uiso 1 1 calc R . .
C62 C 0.6507(6) 0.0764(5) 0.6092(4) 0.0441(17) Uani 1 1 d DU D .
H62 H 0.5845 0.0985 0.6382 0.053 Uiso 1 1 calc R F 1
B1 B 0.8487(5) 0.4024(4) 0.2782(4) 0.0269(13) Uani 1 1 d DU . .
C63 C 0.7805(5) 0.4793(4) 0.3365(3) 0.0280(12) Uani 1 1 d DU . .
C64 C 0.7522(5) 0.5786(4) 0.3139(4) 0.0286(12) Uani 1 1 d DU . .
H64 H 0.7716 0.6044 0.2611 0.034 Uiso 1 1 calc R . .
C65 C 0.6969(5) 0.6404(4) 0.3657(4) 0.0285(12) Uani 1 1 d DU . .
C66 C 0.6671(5) 0.6063(5) 0.4411(4) 0.0319(13) Uani 1 1 d DU . .
H66 H 0.6294 0.6493 0.4762 0.038 Uiso 1 1 calc R . .
C67 C 0.6912(5) 0.5099(5) 0.4673(4) 0.0322(13) Uani 1 1 d DU . .
C68 C 0.7470(5) 0.4460(4) 0.4142(3) 0.0290(12) Uani 1 1 d DU . .
H68 H 0.7617 0.3789 0.4324 0.035 Uiso 1 1 calc R . .
C69 C 0.6662(6) 0.7457(5) 0.3394(5) 0.0399(17) Uani 1 1 d DU . .
C70 C 0.6595(6) 0.4712(6) 0.5515(4) 0.0442(17) Uani 1 1 d DU . .
C71 C 0.7971(5) 0.2987(4) 0.3014(4) 0.0291(12) Uani 1 1 d DU . .
C72 C 0.6906(5) 0.2954(5) 0.3192(4) 0.0350(14) Uani 1 1 d DU . .
H72 H 0.6475 0.3552 0.3248 0.042 Uiso 1 1 calc R . .
C73 C 0.6428(5) 0.2112(5) 0.3294(4) 0.0381(15) Uani 1 1 d DU . .
C74 C 0.7041(6) 0.1215(5) 0.3237(5) 0.0439(17) Uani 1 1 d DU . .
H74 H 0.6734 0.0621 0.3314 0.053 Uiso 1 1 calc R . .
C75 C 0.8098(6) 0.1219(5) 0.3065(4) 0.0424(16) Uani 1 1 d DU . .
C76 C 0.8560(5) 0.2085(5) 0.2953(4) 0.0385(15) Uani 1 1 d DU . .
H76 H 0.9296 0.2058 0.2831 0.046 Uiso 1 1 calc R . .
C77 C 0.5273(7) 0.2118(7) 0.3499(6) 0.062(2) Uani 1 1 d DU . .
C78 C 0.8745(8) 0.0231(5) 0.3004(7) 0.064(3) Uani 1 1 d DU . .
C79 C 0.8465(4) 0.4438(5) 0.1886(3) 0.0273(12) Uani 1 1 d DU . .
C80 C 0.8955(5) 0.5259(4) 0.1483(4) 0.0299(13) Uani 1 1 d DU . .
H80 H 0.9324 0.5582 0.1736 0.036 Uiso 1 1 calc R . .
C81 C 0.8919(5) 0.5614(4) 0.0733(4) 0.0287(12) Uani 1 1 d DU . .
C82 C 0.8394(5) 0.5178(5) 0.0332(4) 0.0320(14) Uani 1 1 d DU . .
H82 H 0.8352 0.5436 -0.0179 0.038 Uiso 1 1 calc R . .
C83 C 0.7939(6) 0.4360(5) 0.0707(4) 0.0352(15) Uani 1 1 d DU . .
C84 C 0.7941(5) 0.4006(5) 0.1467(3) 0.0311(13) Uani 1 1 d DU . .
H84 H 0.7578 0.3456 0.1711 0.037 Uiso 1 1 calc R . .
C85 C 0.9417(6) 0.6540(5) 0.0335(5) 0.0436(17) Uani 1 1 d DU . .
C86 C 0.7390(7) 0.3828(7) 0.0305(5) 0.050(2) Uani 1 1 d DU . .
C87 C 0.9700(5) 0.3832(4) 0.2876(4) 0.0299(12) Uani 1 1 d DU . .
C88 C 0.9969(5) 0.3751(4) 0.3588(4) 0.0343(13) Uani 1 1 d DU . .
H88 H 0.9431 0.3866 0.4026 0.041 Uiso 1 1 calc R . .
C89 C 1.0960(5) 0.3517(5) 0.3685(4) 0.0352(13) Uani 1 1 d DU . .
C90 C 1.1783(5) 0.3349(5) 0.3064(4) 0.0381(15) Uani 1 1 d DU . .
H90 H 1.2474 0.3183 0.3126 0.046 Uiso 1 1 calc R . .
C91 C 1.1550(5) 0.3434(4) 0.2348(4) 0.0350(14) Uani 1 1 d DU . .
C92 C 1.0524(5) 0.3663(4) 0.2264(4) 0.0326(13) Uani 1 1 d DU . .
H92 H 1.0392 0.3703 0.1769 0.039 Uiso 1 1 calc R . .
C93 C 1.1158(6) 0.3417(6) 0.4472(5) 0.0481(18) Uani 1 1 d DU . .
C94 C 1.2407(6) 0.3255(7) 0.1671(5) 0.055(2) Uani 1 1 d DU . .
F1 F 0.6847(5) 0.8055(4) 0.3819(3) 0.0686(16) Uani 1 1 d DU . .
F2 F 0.7145(3) 0.7770(3) 0.2655(2) 0.0403(9) Uani 1 1 d DU . .
F3 F 0.5652(3) 0.7617(4) 0.3385(4) 0.0687(17) Uani 1 1 d DU . .
F4 F 0.6743(8) 0.3761(4) 0.5680(3) 0.127(3) Uani 1 1 d DU . .
F5 F 0.7012(6) 0.5095(4) 0.5956(3) 0.0841(19) Uani 1 1 d DU . .
F6 F 0.5639(5) 0.5034(6) 0.5839(4) 0.111(3) Uani 1 1 d DU . .
F7 F 0.4771(6) 0.2897(7) 0.3174(8) 0.178(5) Uani 1 1 d DU . .
F8 F 0.4852(6) 0.2190(8) 0.4250(5) 0.127(3) Uani 1 1 d DU . .
F9 F 0.4938(4) 0.1366(6) 0.3333(6) 0.129(4) Uani 1 1 d DU . .
F10 F 0.8781(9) -0.0312(6) 0.3640(5) 0.152(4) Uani 1 1 d DU . .
F11 F 0.8531(8) -0.0230(7) 0.2524(6) 0.138(3) Uani 1 1 d DU . .
F12 F 0.9776(6) 0.0328(7) 0.2749(5) 0.120(2) Uani 1 1 d DU . .
F13 F 1.0426(5) 0.6462(4) 0.0413(3) 0.0804(12) Uani 1 1 d DU . .
F14 F 0.8947(4) 0.7320(3) 0.0675(4) 0.0706(15) Uani 1 1 d DU . .
F15 F 0.9476(5) 0.6724(4) -0.0396(3) 0.0784(18) Uani 1 1 d DU . .
F16 F 0.7751(6) 0.2923(4) 0.0283(4) 0.087(2) Uani 1 1 d DU . .
F17 F 0.7453(7) 0.4185(6) -0.0422(3) 0.116(3) Uani 1 1 d DU . .
F18 F 0.6384(5) 0.3781(6) 0.0660(4) 0.086(2) Uani 1 1 d DU . .
F19 F 1.2114(4) 0.2966(5) 0.4509(3) 0.0820(18) Uani 1 1 d DU . .
F20 F 1.1078(5) 0.4238(4) 0.4733(3) 0.0683(14) Uani 1 1 d DU . .
F21 F 1.0500(6) 0.2879(6) 0.5001(4) 0.094(2) Uani 1 1 d DU . .
F22 F 1.3318(5) 0.2948(8) 0.1815(4) 0.144(4) Uani 1 1 d DU . .
F23 F 1.2575(6) 0.4062(5) 0.1168(4) 0.106(3) Uani 1 1 d DU . .
F24 F 1.2210(5) 0.2641(7) 0.1266(5) 0.121(3) Uani 1 1 d DU . .
B2 B 0.1895(5) 0.6118(5) 0.6934(3) 0.0259(13) Uani 1 1 d DU . .
C95 C 0.1877(5) 0.5683(4) 0.7842(3) 0.0285(12) Uani 1 1 d DU . .
C96 C 0.1370(5) 0.4858(5) 0.8211(3) 0.0296(13) Uani 1 1 d DU . .
H96 H 0.1026 0.4546 0.7932 0.036 Uiso 1 1 calc R . .
C97 C 0.1354(5) 0.4485(5) 0.8972(4) 0.0335(14) Uani 1 1 d DU . .
C98 C 0.1856(6) 0.4894(5) 0.9392(4) 0.0357(16) Uani 1 1 d DU . .
H98 H 0.1870 0.4615 0.9905 0.043 Uiso 1 1 calc R . .
C99 C 0.2335(6) 0.5711(6) 0.9060(4) 0.0422(18) Uani 1 1 d DU . .
C100 C 0.2354(5) 0.6100(5) 0.8288(3) 0.0301(13) Uani 1 1 d DU . .
H100 H 0.2703 0.6665 0.8068 0.036 Uiso 1 1 calc R . .
C101 C 0.0827(6) 0.3576(5) 0.9308(4) 0.0443(17) Uani 1 1 d DU . .
C102 C 0.2884(6) 0.6224(7) 0.9493(5) 0.0459(19) Uani 1 1 d DU . .
C103 C 0.0721(4) 0.6321(4) 0.6794(3) 0.0268(11) Uani 1 1 d DU . .
C104 C -0.0160(5) 0.6480(4) 0.7403(4) 0.0290(12) Uani 1 1 d DU . .
H104 H -0.0060 0.6463 0.7905 0.035 Uiso 1 1 calc R . .
C105 C -0.1151(5) 0.6657(4) 0.7288(4) 0.0308(12) Uani 1 1 d DU . .
C106 C -0.1346(5) 0.6719(4) 0.6567(4) 0.0306(13) Uani 1 1 d DU . .
H106 H -0.2033 0.6836 0.6491 0.037 Uiso 1 1 calc R . .
C107 C -0.0494(5) 0.6603(4) 0.5960(3) 0.0305(12) Uani 1 1 d DU . .
C108 C 0.0508(5) 0.6404(4) 0.6076(3) 0.0302(12) Uani 1 1 d DU . .
H108 H 0.1069 0.6322 0.5645 0.036 Uiso 1 1 calc R . .
C109 C -0.2063(6) 0.6792(8) 0.7968(6) 0.065(3) Uani 1 1 d DU . .
C110 C -0.0680(6) 0.6710(6) 0.5160(4) 0.0415(17) Uani 1 1 d DU . .
C111 C 0.2432(5) 0.7131(4) 0.6740(3) 0.0280(12) Uani 1 1 d DU . .
C112 C 0.1855(5) 0.8027(5) 0.6861(4) 0.0320(13) Uani 1 1 d DU . .
H112 H 0.1119 0.8063 0.7013 0.038 Uiso 1 1 calc R . .
C113 C 0.2347(6) 0.8869(5) 0.6763(5) 0.0439(17) Uani 1 1 d DU . .
C114 C 0.3395(5) 0.8886(5) 0.6531(4) 0.0420(16) Uani 1 1 d DU . .
H114 H 0.3708 0.9475 0.6465 0.050 Uiso 1 1 calc R . .
C115 C 0.3982(5) 0.8010(5) 0.6394(4) 0.0410(16) Uani 1 1 d DU . .
C116 C 0.3520(5) 0.7162(5) 0.6503(4) 0.0334(13) Uani 1 1 d DU . .
H116 H 0.3949 0.6570 0.6416 0.040 Uiso 1 1 calc R . .
C117 C 0.1676(8) 0.9843(8) 0.6911(9) 0.083(2) Uani 1 1 d DU . .
C118 C 0.5152(8) 0.8019(8) 0.6077(8) 0.083(2) Uani 1 1 d DU . .
C119 C 0.2597(4) 0.5315(4) 0.6380(3) 0.0245(11) Uani 1 1 d DU . .
C120 C 0.2960(5) 0.5597(4) 0.5582(3) 0.0291(12) Uani 1 1 d DU . .
H120 H 0.2837 0.6263 0.5373 0.035 Uiso 1 1 calc R . .
C121 C 0.3486(5) 0.4936(4) 0.5096(3) 0.0295(12) Uani 1 1 d DU . .
C122 C 0.3712(5) 0.3967(5) 0.5370(4) 0.0332(14) Uani 1 1 d DU . .
H122 H 0.4062 0.3513 0.5032 0.040 Uiso 1 1 calc R . .
C123 C 0.3414(5) 0.3679(4) 0.6148(4) 0.0322(13) Uani 1 1 d DU . .
C124 C 0.2868(5) 0.4338(4) 0.6649(3) 0.0288(12) Uani 1 1 d DU . .
H124 H 0.2678 0.4114 0.7184 0.035 Uiso 1 1 calc R . .
C125 C 0.3871(6) 0.5294(5) 0.4256(4) 0.0415(17) Uani 1 1 d DU . .
C126 C 0.3713(8) 0.2654(6) 0.6475(5) 0.050(2) Uani 1 1 d DU . .
F25 F 0.1412(5) 0.2781(4) 0.9075(4) 0.105(3) Uani 1 1 d DU . .
F26 F -0.0056(4) 0.3589(4) 0.9124(3) 0.0685(14) Uani 1 1 d DU . .
F27 F 0.0640(5) 0.3432(5) 1.0079(3) 0.0753(17) Uani 1 1 d DU . .
F28 F 0.2586(5) 0.7174(4) 0.9454(4) 0.0740(17) Uani 1 1 d DU . .
F29 F 0.3909(4) 0.6179(5) 0.9205(4) 0.0784(19) Uani 1 1 d DU . .
F30 F 0.2720(5) 0.5903(5) 1.0219(3) 0.083(2) Uani 1 1 d DU . .
F31 F -0.2016(6) 0.7596(6) 0.8254(5) 0.126(4) Uani 1 1 d DU . .
F32 F -0.2064(6) 0.6099(6) 0.8542(4) 0.112(2) Uani 1 1 d DU . .
F33 F -0.2977(4) 0.6867(6) 0.7823(4) 0.092(2) Uani 1 1 d DU . .
F34 F -0.1612(6) 0.6829(7) 0.5122(5) 0.120(2) Uani 1 1 d DU . .
F35 F -0.0531(8) 0.7639(6) 0.4817(4) 0.125(3) Uani 1 1 d DU . .
F36 F 0.0029(6) 0.6252(6) 0.4702(4) 0.112(2) Uani 1 1 d DU . .
F37 F 0.0767(5) 0.9712(6) 0.7366(5) 0.0984(16) Uani 1 1 d DU . .
F38 F 0.2151(6) 1.0406(7) 0.7184(8) 0.162(3) Uani 1 1 d DU . .
F39 F 0.1477(7) 1.0338(8) 0.6266(7) 0.142(3) Uani 1 1 d DU . .
F40 F 0.5595(5) 0.8049(5) 0.6718(5) 0.0984(16) Uani 1 1 d DU . .
F41 F 0.5482(6) 0.8789(7) 0.5731(7) 0.162(3) Uani 1 1 d DU . .
F42 F 0.5647(7) 0.7124(7) 0.6046(6) 0.142(3) Uani 1 1 d DU . .
F43 F 0.3028(7) 0.5570(7) 0.3963(6) 0.138(3) Uani 1 1 d DU . .
F44 F 0.4127(8) 0.6155(5) 0.4084(4) 0.138(4) Uani 1 1 d DU . .
F45 F 0.4745(5) 0.4857(5) 0.3938(3) 0.0804(12) Uani 1 1 d DU . .
F46 F 0.4710(4) 0.2532(4) 0.6556(4) 0.0766(18) Uani 1 1 d DU . .
F47 F 0.3734(6) 0.1999(4) 0.6007(4) 0.090(2) Uani 1 1 d DU . .
F48 F 0.3166(4) 0.2356(3) 0.7145(3) 0.0623(15) Uani 1 1 d DU . .

loop_
_atom_site_aniso_label
_atom_site_aniso_U_11
_atom_site_aniso_U_22
_atom_site_aniso_U_33
_atom_site_aniso_U_23
_atom_site_aniso_U_13
_atom_site_aniso_U_12
Ir1A 0.02586(17) 0.01771(15) 0.02320(16) -0.00188(12) -0.00576(12) -0.00586(12)
Ir1B 0.051(4) 0.090(7) 0.018(3) -0.006(4) -0.013(3) -0.032(5)
P1 0.0281(8) 0.0304(8) 0.0279(8) -0.0035(6) -0.0107(6) -0.0018(6)
O1 0.029(2) 0.036(2) 0.030(2) -0.0062(18) -0.0053(17) -0.0068(17)
C7 0.027(3) 0.043(4) 0.020(3) -0.012(3) -0.010(2) 0.008(3)
C1 0.032(3) 0.026(3) 0.031(3) -0.004(2) -0.017(2) 0.000(2)
S1 0.0420(9) 0.0261(7) 0.0541(10) -0.0154(7) -0.0165(8) -0.0004(6)
C2 0.043(4) 0.020(3) 0.046(4) -0.003(3) -0.012(3) -0.001(3)
C3 0.028(3) 0.022(3) 0.030(3) -0.003(2) -0.008(2) -0.007(2)
N1 0.030(3) 0.024(2) 0.030(3) -0.0028(19) -0.011(2) -0.0044(18)
C4 0.027(3) 0.034(3) 0.046(4) -0.005(3) -0.020(3) -0.011(3)
C5 0.022(3) 0.052(4) 0.066(5) -0.005(4) -0.014(3) -0.006(3)
C6 0.051(4) 0.052(4) 0.052(4) -0.002(3) -0.028(4) -0.012(3)
C8 0.031(3) 0.046(4) 0.040(4) -0.020(3) -0.014(3) 0.007(3)
C9 0.048(5) 0.050(5) 0.057(5) -0.024(4) -0.018(4) 0.011(4)
C10 0.023(3) 0.075(5) 0.044(4) -0.012(4) -0.003(3) 0.007(3)
C11 0.035(4) 0.065(6) 0.042(5) -0.030(4) -0.008(4) 0.009(4)
C12 0.034(3) 0.030(3) 0.028(3) 0.002(2) -0.006(2) -0.003(2)
C13 0.028(4) 0.038(4) 0.053(4) 0.003(3) -0.007(3) -0.005(3)
C14 0.035(4) 0.045(4) 0.085(6) 0.003(4) -0.018(4) -0.012(3)
C15 0.045(5) 0.071(6) 0.075(6) 0.004(5) -0.001(4) -0.035(4)
C16 0.060(5) 0.043(4) 0.073(6) 0.004(4) -0.006(4) -0.026(4)
C17 0.045(4) 0.037(4) 0.045(4) 0.007(3) -0.008(3) -0.010(3)
C18 0.031(3) 0.061(4) 0.026(3) 0.005(3) -0.011(3) -0.007(3)
C19 0.056(5) 0.051(5) 0.065(5) -0.015(4) -0.041(4) 0.016(4)
C20 0.068(6) 0.058(6) 0.121(9) -0.031(6) -0.059(6) 0.033(5)
C21 0.047(5) 0.088(7) 0.057(5) 0.018(5) -0.033(4) -0.019(4)
C22 0.047(4) 0.080(6) 0.041(4) 0.011(4) -0.022(3) -0.015(4)
C23 0.037(4) 0.061(5) 0.039(4) -0.003(3) -0.011(3) -0.007(3)
C24 0.027(3) 0.036(3) 0.030(3) 0.001(3) -0.007(2) -0.015(3)
C25 0.050(4) 0.039(4) 0.045(4) -0.012(3) -0.007(3) 0.006(3)
C26 0.076(6) 0.021(3) 0.053(5) -0.011(3) -0.008(4) 0.004(3)
C27 0.051(4) 0.024(3) 0.038(4) -0.006(3) -0.005(3) -0.011(3)
C28 0.045(4) 0.032(3) 0.035(4) -0.003(3) -0.011(3) -0.021(3)
C29 0.051(4) 0.037(3) 0.040(4) -0.012(3) -0.016(3) -0.013(3)
C30 0.047(4) 0.036(4) 0.029(4) 0.002(3) -0.018(3) -0.005(3)
C31 0.050(4) 0.018(3) 0.025(3) -0.002(2) -0.005(3) -0.008(2)
Ir2A 0.02117(18) 0.02060(18) 0.0252(2) -0.00249(13) -0.00444(16) -0.00369(15)
Ir2B 0.1010(17) 0.0212(7) 0.0280(9) -0.0009(5) -0.0218(12) -0.0114(11)
P2 0.0336(8) 0.0264(7) 0.0393(9) -0.0015(6) -0.0122(7) -0.0022(6)
O2 0.041(3) 0.034(2) 0.048(3) -0.007(2) -0.024(2) 0.0062(19)
C38 0.057(5) 0.035(4) 0.047(5) -0.002(3) -0.014(4) -0.010(3)
C32 0.034(3) 0.038(3) 0.037(3) 0.001(3) -0.011(3) 0.003(3)
S2 0.0384(10) 0.0575(12) 0.0573(12) -0.0113(9) -0.0025(8) -0.0026(8)
C33 0.044(5) 0.055(5) 0.065(6) -0.002(4) -0.007(4) -0.021(4)
C34 0.053(4) 0.041(4) 0.035(4) -0.007(3) 0.005(3) -0.015(3)
N2 0.043(3) 0.036(3) 0.033(3) -0.004(2) -0.010(2) -0.012(2)
C35 0.048(4) 0.040(4) 0.050(4) -0.008(3) 0.005(3) -0.013(3)
C36 0.065(6) 0.043(5) 0.062(5) 0.000(4) 0.010(4) -0.019(4)
C37 0.067(6) 0.058(5) 0.055(5) 0.006(4) -0.005(4) -0.011(4)
C39 0.054(4) 0.039(4) 0.052(4) -0.019(3) -0.021(4) 0.005(3)
C40 0.072(7) 0.051(6) 0.054(6) -0.007(5) -0.021(5) 0.011(5)
C41 0.045(5) 0.058(6) 0.072(6) -0.020(5) -0.027(4) 0.022(4)
C42 0.065(5) 0.035(4) 0.059(5) -0.010(3) -0.021(4) -0.004(3)
C43 0.031(3) 0.040(4) 0.043(4) -0.001(3) -0.015(3) 0.000(3)
C44 0.057(5) 0.046(4) 0.047(4) -0.011(3) -0.023(4) 0.012(3)
C45 0.055(4) 0.058(5) 0.036(4) -0.004(3) -0.020(3) 0.004(3)
C46 0.072(6) 0.044(5) 0.068(6) 0.018(4) -0.027(5) -0.001(4)
C47 0.087(7) 0.050(5) 0.070(6) 0.025(4) -0.049(5) -0.015(5)
C48 0.065(5) 0.045(4) 0.057(5) 0.005(3) -0.029(4) -0.015(4)
C49 0.039(4) 0.033(3) 0.046(4) -0.007(3) -0.019(3) -0.001(3)
C50 0.055(5) 0.037(4) 0.044(4) -0.008(3) -0.018(4) 0.004(3)
C51 0.037(4) 0.063(5) 0.073(6) -0.005(4) -0.019(4) -0.014(4)
C52 0.048(4) 0.047(4) 0.065(5) -0.012(4) -0.012(4) -0.013(3)
C53 0.052(4) 0.026(3) 0.065(5) -0.002(3) -0.015(4) -0.009(3)
C54 0.040(4) 0.031(4) 0.053(4) 0.002(3) -0.016(3) -0.003(3)
C55 0.049(4) 0.030(3) 0.040(4) -0.010(3) -0.005(3) -0.007(3)
C56 0.054(4) 0.033(3) 0.039(4) -0.008(3) -0.011(3) -0.001(3)
C57 0.058(5) 0.031(4) 0.068(5) -0.001(3) -0.016(4) -0.001(3)
C58 0.042(4) 0.046(4) 0.037(4) -0.009(3) 0.002(3) 0.000(3)
C59 0.061(5) 0.053(5) 0.060(5) 0.027(4) -0.013(4) -0.035(4)
C60 0.078(6) 0.042(4) 0.034(4) 0.009(3) -0.003(4) -0.003(4)
C61 0.072(6) 0.033(4) 0.039(5) -0.006(3) -0.013(4) 0.003(4)
C62 0.047(4) 0.048(4) 0.040(4) -0.017(3) -0.010(3) 0.000(3)
B1 0.030(3) 0.022(3) 0.027(3) 0.001(2) -0.007(3) -0.002(2)
C63 0.030(3) 0.030(3) 0.029(3) -0.003(2) -0.013(2) -0.010(2)
C64 0.026(3) 0.031(3) 0.033(3) -0.004(2) -0.016(2) 0.000(2)
C65 0.027(3) 0.026(3) 0.038(3) -0.003(2) -0.018(3) -0.004(2)
C66 0.025(3) 0.036(3) 0.036(3) -0.007(3) -0.010(3) 0.002(2)
C67 0.036(3) 0.032(3) 0.031(3) -0.003(3) -0.009(3) -0.009(3)
C68 0.032(3) 0.022(3) 0.033(3) 0.003(2) -0.014(3) -0.001(2)
C69 0.038(4) 0.034(4) 0.051(5) -0.005(3) -0.022(3) 0.007(3)
C70 0.047(4) 0.050(4) 0.030(4) 0.004(3) -0.008(3) 0.002(3)
C71 0.039(3) 0.018(3) 0.033(3) -0.001(2) -0.013(3) -0.003(2)
C72 0.048(4) 0.030(3) 0.032(3) -0.010(3) -0.011(3) -0.009(3)
C73 0.043(4) 0.031(3) 0.044(4) -0.014(3) -0.007(3) -0.013(3)
C74 0.056(5) 0.026(3) 0.056(5) -0.010(3) -0.017(4) -0.015(3)
C75 0.057(5) 0.026(3) 0.047(4) -0.006(3) -0.021(3) 0.001(3)
C76 0.040(4) 0.033(3) 0.047(4) -0.004(3) -0.021(3) -0.004(3)
C77 0.073(6) 0.049(5) 0.070(6) -0.020(4) -0.011(5) -0.023(4)
C78 0.090(7) 0.025(4) 0.099(7) -0.001(4) -0.066(6) -0.016(4)
C79 0.025(3) 0.030(3) 0.028(3) -0.010(3) -0.008(2) 0.003(2)
C80 0.025(3) 0.029(3) 0.039(4) -0.010(3) -0.013(3) 0.004(2)
C81 0.032(3) 0.025(3) 0.031(3) -0.008(2) -0.012(3) 0.001(2)
C82 0.045(4) 0.028(3) 0.023(3) -0.006(2) -0.008(3) 0.000(3)
C83 0.040(4) 0.033(4) 0.039(4) -0.010(3) -0.018(3) 0.001(3)
C84 0.035(3) 0.027(3) 0.030(3) -0.001(2) -0.004(3) -0.007(2)
C85 0.055(5) 0.035(4) 0.046(5) -0.008(3) -0.019(4) -0.007(3)
C86 0.066(6) 0.055(5) 0.041(4) -0.013(4) -0.019(4) -0.026(4)
C87 0.036(3) 0.018(3) 0.041(3) -0.003(2) -0.022(3) 0.003(2)
C88 0.039(3) 0.029(3) 0.037(3) -0.004(3) -0.015(3) -0.001(3)
C89 0.039(4) 0.031(3) 0.037(4) -0.002(3) -0.013(3) -0.005(3)
C90 0.044(4) 0.024(3) 0.050(4) 0.002(3) -0.023(3) -0.003(3)
C91 0.036(3) 0.023(3) 0.053(4) -0.004(3) -0.022(3) -0.002(2)
C92 0.045(4) 0.016(3) 0.041(4) -0.006(2) -0.020(3) 0.004(2)
C93 0.053(4) 0.040(4) 0.058(5) 0.000(3) -0.033(4) 0.001(3)
C94 0.044(4) 0.051(5) 0.072(6) -0.017(4) -0.031(4) 0.027(4)
F1 0.123(5) 0.038(3) 0.052(3) -0.015(2) -0.036(3) 0.004(3)
F2 0.046(2) 0.029(2) 0.038(2) 0.0072(16) -0.0065(18) 0.0030(16)
F3 0.026(2) 0.062(3) 0.097(4) 0.021(3) -0.007(2) 0.014(2)
F4 0.259(10) 0.039(3) 0.050(3) 0.007(2) 0.015(5) -0.009(4)
F5 0.160(6) 0.072(4) 0.039(3) -0.001(2) -0.051(3) -0.033(4)
F6 0.065(4) 0.145(7) 0.075(4) 0.035(4) 0.024(3) 0.020(4)
F7 0.070(5) 0.125(7) 0.336(16) 0.061(9) -0.091(7) -0.032(5)
F8 0.074(4) 0.199(9) 0.125(7) -0.098(7) -0.020(4) 0.016(5)
F9 0.048(3) 0.113(6) 0.246(10) -0.131(7) 0.007(4) -0.017(3)
F10 0.253(11) 0.088(5) 0.113(6) -0.020(5) -0.100(7) 0.097(7)
F11 0.160(6) 0.132(5) 0.146(6) -0.036(4) -0.098(5) 0.038(4)
F12 0.079(4) 0.155(6) 0.132(5) -0.025(4) -0.043(3) 0.007(3)
F13 0.088(3) 0.078(3) 0.059(2) -0.007(2) 0.006(2) 0.001(2)
F14 0.075(4) 0.029(2) 0.100(4) -0.018(3) -0.002(3) -0.005(2)
F15 0.124(5) 0.070(4) 0.048(3) 0.020(3) -0.028(3) -0.053(3)
F16 0.137(6) 0.056(4) 0.085(4) -0.040(3) -0.026(4) -0.027(3)
F17 0.210(8) 0.127(6) 0.048(3) 0.020(3) -0.064(4) -0.119(6)
F18 0.064(4) 0.124(6) 0.097(5) -0.055(4) -0.030(3) -0.033(4)
F19 0.071(4) 0.110(5) 0.075(4) -0.017(3) -0.051(3) 0.026(3)
F20 0.112(4) 0.055(3) 0.056(3) -0.029(2) -0.045(3) 0.004(3)
F21 0.114(5) 0.116(6) 0.066(4) 0.036(4) -0.054(4) -0.058(4)
F22 0.045(3) 0.291(12) 0.069(4) -0.012(6) -0.011(3) 0.056(5)
F23 0.131(6) 0.066(4) 0.086(5) 0.001(3) 0.033(4) -0.007(4)
F24 0.081(4) 0.146(7) 0.155(8) -0.124(7) 0.013(5) -0.026(4)
B2 0.030(3) 0.028(3) 0.019(3) 0.002(2) -0.009(2) -0.003(2)
C95 0.027(3) 0.030(3) 0.028(3) -0.007(2) -0.008(2) 0.004(2)
C96 0.032(3) 0.032(3) 0.027(3) -0.010(3) -0.006(2) -0.006(3)
C97 0.030(3) 0.029(3) 0.032(3) 0.004(3) 0.002(3) 0.004(2)
C98 0.047(4) 0.035(4) 0.022(3) 0.003(3) -0.010(3) 0.002(3)
C99 0.039(4) 0.059(5) 0.032(4) -0.015(3) -0.016(3) 0.006(3)
C100 0.032(3) 0.033(3) 0.026(3) -0.002(2) -0.008(2) -0.002(2)
C101 0.064(5) 0.037(4) 0.030(4) -0.004(3) -0.007(3) -0.007(3)
C102 0.041(4) 0.066(5) 0.039(4) -0.020(4) -0.017(3) -0.001(4)
C103 0.034(3) 0.017(2) 0.032(3) 0.001(2) -0.013(2) -0.008(2)
C104 0.038(3) 0.020(3) 0.031(3) -0.001(2) -0.012(3) -0.003(2)
C105 0.037(3) 0.020(3) 0.037(3) -0.007(2) -0.010(3) 0.000(2)
C106 0.029(3) 0.025(3) 0.038(3) 0.006(3) -0.014(3) -0.005(2)
C107 0.038(3) 0.026(3) 0.034(3) -0.003(2) -0.021(3) -0.005(2)
C108 0.035(3) 0.030(3) 0.026(3) 0.000(2) -0.010(2) -0.006(2)
C109 0.042(5) 0.091(7) 0.070(6) -0.022(6) -0.030(4) 0.013(5)
C110 0.030(4) 0.058(5) 0.037(4) 0.005(3) -0.014(3) -0.010(3)
C111 0.027(3) 0.032(3) 0.028(3) 0.001(2) -0.016(2) -0.002(2)
C112 0.034(3) 0.026(3) 0.043(4) -0.007(3) -0.019(3) -0.003(2)
C113 0.053(5) 0.028(3) 0.055(4) -0.012(3) -0.016(4) -0.004(3)
C114 0.052(4) 0.042(4) 0.042(4) -0.009(3) -0.016(3) -0.024(3)
C115 0.038(4) 0.051(4) 0.042(4) -0.022(3) -0.010(3) -0.013(3)
C116 0.028(3) 0.039(4) 0.039(4) -0.010(3) -0.014(3) -0.006(3)
C117 0.075(5) 0.061(4) 0.137(7) -0.049(5) -0.040(5) -0.017(4)
C118 0.075(5) 0.061(4) 0.137(7) -0.049(5) -0.040(5) -0.017(4)
C119 0.025(3) 0.025(3) 0.026(3) -0.006(2) -0.011(2) 0.000(2)
C120 0.032(3) 0.027(3) 0.029(3) -0.001(2) -0.013(3) 0.002(2)
C121 0.032(3) 0.031(3) 0.027(3) 0.000(2) -0.011(2) -0.004(2)
C122 0.030(3) 0.034(3) 0.036(4) -0.015(3) -0.004(3) 0.002(2)
C123 0.035(3) 0.021(3) 0.044(4) -0.008(2) -0.017(3) 0.005(2)
C124 0.033(3) 0.031(3) 0.024(3) -0.006(2) -0.013(2) 0.004(2)
C125 0.050(4) 0.039(4) 0.023(3) 0.003(3) 0.002(3) 0.011(3)
C126 0.066(6) 0.040(4) 0.045(5) -0.013(4) -0.017(4) 0.012(4)
F25 0.113(5) 0.032(3) 0.131(6) -0.001(3) 0.039(4) -0.007(3)
F26 0.069(3) 0.084(4) 0.056(3) 0.003(3) -0.016(3) -0.033(3)
F27 0.109(5) 0.080(4) 0.037(3) 0.014(3) -0.014(3) -0.041(3)
F28 0.096(4) 0.058(3) 0.091(4) -0.033(3) -0.049(3) -0.006(3)
F29 0.049(3) 0.125(5) 0.080(4) -0.047(4) -0.024(3) -0.017(3)
F30 0.109(5) 0.118(5) 0.042(3) -0.001(3) -0.034(3) -0.058(4)
F31 0.110(6) 0.105(6) 0.156(8) -0.100(6) 0.045(5) -0.019(4)
F32 0.129(4) 0.145(5) 0.059(3) -0.031(3) -0.045(3) 0.065(4)
F33 0.031(3) 0.179(7) 0.072(4) -0.049(4) -0.012(2) 0.014(3)
F34 0.079(4) 0.155(6) 0.132(5) -0.025(4) -0.043(3) 0.007(3)
F35 0.209(9) 0.120(6) 0.051(4) 0.031(4) -0.048(5) -0.058(6)
F36 0.129(4) 0.145(5) 0.059(3) -0.031(3) -0.045(3) 0.065(4)
F37 0.071(3) 0.093(4) 0.129(4) -0.026(3) -0.021(3) 0.006(3)
F38 0.082(4) 0.121(5) 0.293(10) -0.041(6) -0.046(5) -0.028(3)
F39 0.099(4) 0.115(5) 0.182(7) -0.010(5) 0.008(4) 0.001(4)
F40 0.071(3) 0.093(4) 0.129(4) -0.026(3) -0.021(3) 0.006(3)
F41 0.082(4) 0.121(5) 0.293(10) -0.041(6) -0.046(5) -0.028(3)
F42 0.099(4) 0.115(5) 0.182(7) -0.010(5) 0.008(4) 0.001(4)
F43 0.160(6) 0.132(5) 0.146(6) -0.036(4) -0.098(5) 0.038(4)
F44 0.241(10) 0.066(4) 0.062(4) -0.001(3) 0.051(5) -0.032(5)
F45 0.088(3) 0.078(3) 0.059(2) -0.007(2) 0.006(2) 0.001(2)
F46 0.054(3) 0.073(4) 0.088(4) 0.010(3) -0.023(3) 0.027(3)
F47 0.178(7) 0.030(3) 0.066(4) -0.018(2) -0.039(4) 0.006(3)
F48 0.075(3) 0.034(3) 0.058(3) 0.021(2) -0.002(3) 0.003(2)

loop_
_atom_type_symbol
_atom_type_description
_atom_type_scat_dispersion_real
_atom_type_scat_dispersion_imag
_atom_type_scat_source
C C 0.0033 0.0016 'International Tables Vol C Tables 4.2.6.8 and 6.1.1.4'
H H 0.0000 0.0000 'International Tables Vol C Tables 4.2.6.8 and 6.1.1.4'
B B 0.0013 0.0007 'International Tables Vol C Tables 4.2.6.8 and 6.1.1.4'
N N 0.0061 0.0033 'International Tables Vol C Tables 4.2.6.8 and 6.1.1.4'
O O 0.0106 0.0060 'International Tables Vol C Tables 4.2.6.8 and 6.1.1.4'
F F 0.0171 0.0103 'International Tables Vol C Tables 4.2.6.8 and 6.1.1.4'
P P 0.1023 0.0942 'International Tables Vol C Tables 4.2.6.8 and 6.1.1.4'
S S 0.1246 0.1234 'International Tables Vol C Tables 4.2.6.8 and 6.1.1.4'
Ir Ir -1.4442 7.9887 'International Tables Vol C Tables 4.2.6.8 and 6.1.1.4'

loop_
_geom_angle_atom_site_label_1
_geom_angle_atom_site_label_2
_geom_angle_atom_site_label_3
_geom_angle
N1 Ir1A C28 155.1(2)
N1 Ir1A C27 167.7(2)
C28 Ir1A C27 37.2(2)
N1 Ir1A C31 89.1(2)
C28 Ir1A C31 81.0(2)
C27 Ir1A C31 96.0(2)
N1 Ir1A C24 98.3(2)
C28 Ir1A C24 87.5(2)
C27 Ir1A C24 79.6(2)
C31 Ir1A C24 36.9(2)
N1 Ir1A P1 85.94(14)
C28 Ir1A P1 97.52(18)
C27 Ir1A P1 91.85(18)
C31 Ir1A P1 164.45(16)
C24 Ir1A P1 158.65(17)
C27 Ir1B C28 48.0(4)
C27 Ir1B P1 114.0(6)
C28 Ir1B P1 116.4(5)
C27 Ir1B C24 86.1(5)
C28 Ir1B C24 92.2(4)
P1 Ir1B C24 151.3(5)
C27 Ir1B C31 101.3(5)
C28 Ir1B C31 81.1(4)
P1 Ir1B C31 143.8(6)
C24 Ir1B C31 33.1(2)
O1 P1 C18 101.4(3)
O1 P1 C12 103.2(3)
C18 P1 C12 107.0(3)
O1 P1 Ir1B 124.7(4)
C18 P1 Ir1B 112.8(4)
C12 P1 Ir1B 106.3(3)
O1 P1 Ir1A 111.14(17)
C18 P1 Ir1A 113.4(2)
C12 P1 Ir1A 118.8(2)
Ir1B P1 Ir1A 15.1(3)
C7 O1 P1 119.1(4)
O1 C7 C1 108.7(5)
O1 C7 C8 107.3(5)
C1 C7 C8 120.4(6)
O1 C7 H7 106.6
C1 C7 H7 106.6
C8 C7 H7 106.6
N1 C1 C7 119.9(5)
N1 C1 S1 116.1(4)
C7 C1 S1 124.0(4)
C1 S1 C2 91.6(3)
C3 C2 S1 104.7(4)
C3 C2 H2A 110.8
S1 C2 H2A 110.8
C3 C2 H2B 110.8
S1 C2 H2B 110.8
H2A C2 H2B 108.9
N1 C3 C4 110.8(5)
N1 C3 C2 108.9(5)
C4 C3 C2 114.6(5)
N1 C3 H3 107.4
C4 C3 H3 107.4
C2 C3 H3 107.4
C1 N1 C3 114.2(5)
C1 N1 Ir1A 124.4(4)
C3 N1 Ir1A 121.4(4)
C3 C4 C5 111.9(5)
C3 C4 C6 112.6(5)
C5 C4 C6 109.5(5)
C3 C4 H4 107.5
C5 C4 H4 107.5
C6 C4 H4 107.5
C4 C5 H5A 109.5
C4 C5 H5B 109.5
H5A C5 H5B 109.5
C4 C5 H5C 109.5
H5A C5 H5C 109.5
H5B C5 H5C 109.5
C4 C6 H6A 109.5
C4 C6 H6B 109.5
H6A C6 H6B 109.5
C4 C6 H6C 109.5
H6A C6 H6C 109.5
H6B C6 H6C 109.5
C9 C8 C10 108.7(6)
C9 C8 C11 111.5(7)
C10 C8 C11 107.6(6)
C9 C8 C7 109.7(6)
C10 C8 C7 107.9(6)
C11 C8 C7 111.4(5)
C8 C9 H9A 109.5
C8 C9 H9B 109.5
H9A C9 H9B 109.5
C8 C9 H9C 109.5
H9A C9 H9C 109.5
H9B C9 H9C 109.5
C8 C10 H10A 109.5
C8 C10 H10B 109.5
H10A C10 H10B 109.5
C8 C10 H10C 109.5
H10A C10 H10C 109.5
H10B C10 H10C 109.5
C8 C11 H11A 109.5
C8 C11 H11B 109.5
H11A C11 H11B 109.5
C8 C11 H11C 109.5
H11A C11 H11C 109.5
H11B C11 H11C 109.5
C13 C12 C17 119.5(6)
C13 C12 P1 118.1(5)
C17 C12 P1 122.1(5)
C12 C13 C14 121.3(6)
C12 C13 H13 119.4
C14 C13 H13 119.4
C15 C14 C13 118.5(7)
C15 C14 H14 120.8
C13 C14 H14 120.8
C14 C15 C16 120.9(7)
C14 C15 H15 119.5
C16 C15 H15 119.5
C17 C16 C15 119.4(7)
C17 C16 H16 120.3
C15 C16 H16 120.3
C16 C17 C12 120.3(7)
C16 C17 H17 119.8
C12 C17 H17 119.8
C19 C18 C23 118.8(6)
C19 C18 P1 119.7(5)
C23 C18 P1 121.4(5)
C18 C19 C20 122.8(7)
C18 C19 H19 118.6
C20 C19 H19 118.6
C21 C20 C19 118.1(8)
C21 C20 H20 121.0
C19 C20 H20 121.0
C20 C21 C22 120.4(7)
C20 C21 H21 119.8
C22 C21 H21 119.8
C23 C22 C21 118.7(7)
C23 C22 H22 120.6
C21 C22 H22 120.6
C18 C23 C22 120.8(7)
C18 C23 H23 119.6
C22 C23 H23 119.6
C31 C24 C25 124.0(6)
C31 C24 Ir1A 71.6(4)
C25 C24 Ir1A 113.9(4)
C31 C24 Ir1B 78.3(5)
C25 C24 Ir1B 100.0(5)
Ir1A C24 Ir1B 13.9(3)
C31 C24 H24 118.0
C25 C24 H24 118.0
Ir1A C24 H24 84.6
Ir1B C24 H24 91.8
C24 C25 C26 111.6(6)
C24 C25 H25A 109.3
C26 C25 H25A 109.3
C24 C25 H25B 109.3
C26 C25 H25B 109.3
H25A C25 H25B 108.0
C27 C26 C25 114.5(5)
C27 C26 H26A 108.6
C25 C26 H26A 108.6
C27 C26 H26B 108.6
C25 C26 H26B 108.6
H26A C26 H26B 107.6
C28 C27 C26 124.5(7)
C28 C27 Ir1B 70.1(5)
C26 C27 Ir1B 117.4(6)
C28 C27 Ir1A 70.4(4)
C26 C27 Ir1A 110.9(4)
Ir1B C27 Ir1A 7.4(3)
C28 C27 H27 117.8
C26 C27 H27 117.8
Ir1B C27 H27 82.6
Ir1A C27 H27 88.7
C27 C28 C29 124.4(7)
C27 C28 Ir1B 61.9(6)
C29 C28 Ir1B 124.9(6)
C27 C28 Ir1A 72.4(4)
C29 C28 Ir1A 113.6(4)
Ir1B C28 Ir1A 12.7(4)
C27 C28 H28 117.8
C29 C28 H28 117.8
Ir1B C28 H28 83.8
Ir1A C28 H28 83.9
C30 C29 C28 112.6(5)
C30 C29 H29A 109.1
C28 C29 H29A 109.1
C30 C29 H29B 109.1
C28 C29 H29B 109.1
H29A C29 H29B 107.8
C29 C30 C31 115.7(6)
C29 C30 H30A 108.4
C31 C30 H30A 108.4
C29 C30 H30B 108.4
C31 C30 H30B 108.4
H30A C30 H30B 107.4
C24 C31 C30 123.7(5)
C24 C31 Ir1A 71.6(3)
C30 C31 Ir1A 106.0(4)
C24 C31 Ir1B 68.6(4)
C30 C31 Ir1B 97.5(4)
Ir1A C31 Ir1B 12.2(2)
C24 C31 H31 118.1
C30 C31 H31 118.1
Ir1A C31 H31 92.5
Ir1B C31 H31 104.4
N2 Ir2A C58 163.2(2)
N2 Ir2A C62 91.3(2)
C58 Ir2A C62 95.1(2)
N2 Ir2A C55 98.0(2)
C58 Ir2A C55 78.5(2)
C62 Ir2A C55 36.2(3)
N2 Ir2A P2 87.16(15)
C58 Ir2A P2 90.87(16)
C62 Ir2A P2 163.89(19)
C55 Ir2A P2 159.73(19)
N2 Ir2A C59 161.1(2)
C58 Ir2A C59 35.66(8)
C62 Ir2A C59 79.6(2)
C55 Ir2A C59 84.5(2)
P2 Ir2A C59 96.99(15)
C59 Ir2B P2 116.1(2)
C59 Ir2B C55 90.9(3)
P2 Ir2B C55 152.2(2)
C59 Ir2B C62 80.6(3)
P2 Ir2B C62 140.7(2)
C55 Ir2B C62 32.4(2)
O2 P2 C49 104.4(3)
O2 P2 C43 101.7(3)
C49 P2 C43 105.2(3)
O2 P2 Ir2B 126.8(2)
C49 P2 Ir2B 105.8(3)
C43 P2 Ir2B 111.1(2)
O2 P2 Ir2A 110.24(17)
C49 P2 Ir2A 118.0(2)
C43 P2 Ir2A 115.5(2)
Ir2B P2 Ir2A 17.10(8)
C38 O2 P2 117.3(4)
O2 C38 C32 106.0(6)
O2 C38 C39 106.6(6)
C32 C38 C39 118.8(7)
O2 C38 H38 108.4
C32 C38 H38 108.4
C39 C38 H38 108.4
N2 C32 C38 119.4(6)
N2 C32 S2 115.9(5)
C38 C32 S2 124.7(5)
C32 S2 C33 90.9(3)
C34 C33 S2 106.7(5)
C34 C33 H33A 110.4
S2 C33 H33A 110.4
C34 C33 H33B 110.4
S2 C33 H33B 110.4
H33A C33 H33B 108.6
N2 C34 C33 108.6(5)
N2 C34 C35 109.8(6)
C33 C34 C35 114.0(6)
N2 C34 H34 108.1
C33 C34 H34 108.1
C35 C34 H34 108.1
C32 N2 C34 113.9(5)
C32 N2 Ir2A 123.8(4)
C34 N2 Ir2A 122.2(4)
C36 C35 C37 110.6(7)
C36 C35 C34 110.1(7)
C37 C35 C34 113.7(6)
C36 C35 H35 107.4
C37 C35 H35 107.4
C34 C35 H35 107.4
C35 C36 H36A 109.5
C35 C36 H36B 109.5
H36A C36 H36B 109.5
C35 C36 H36C 109.5
H36A C36 H36C 109.5
H36B C36 H36C 109.5
C35 C37 H37A 109.5
C35 C37 H37B 109.5
H37A C37 H37B 109.5
C35 C37 H37C 109.5
H37A C37 H37C 109.5
H37B C37 H37C 109.5
C40 C39 C41 111.9(7)
C40 C39 C42 109.5(7)
C41 C39 C42 105.8(7)
C40 C39 C38 113.8(7)
C41 C39 C38 108.7(6)
C42 C39 C38 106.7(6)
C39 C40 H40A 109.5
C39 C40 H40B 109.5
H40A C40 H40B 109.5
C39 C40 H40C 109.5
H40A C40 H40C 109.5
H40B C40 H40C 109.5
C39 C41 H41A 109.5
C39 C41 H41B 109.5
H41A C41 H41B 109.5
C39 C41 H41C 109.5
H41A C41 H41C 109.5
H41B C41 H41C 109.5
C39 C42 H42A 109.5
C39 C42 H42B 109.5
H42A C42 H42B 109.5
C39 C42 H42C 109.5
H42A C42 H42C 109.5
H42B C42 H42C 109.5
C48 C43 C44 119.2(6)
C48 C43 P2 121.7(5)
C44 C43 P2 119.1(5)
C45 C44 C43 119.4(7)
C45 C44 H44 120.3
C43 C44 H44 120.3
C46 C45 C44 119.9(7)
C46 C45 H45 120.1
C44 C45 H45 120.1
C45 C46 C47 120.4(7)
C45 C46 H46 119.8
C47 C46 H46 119.8
C46 C47 C48 118.6(8)
C46 C47 H47 120.7
C48 C47 H47 120.7
C43 C48 C47 122.4(8)
C43 C48 H48 118.8
C47 C48 H48 118.8
C54 C49 C50 119.0(6)
C54 C49 P2 119.0(5)
C50 C49 P2 121.9(5)
C51 C50 C49 118.5(6)
C51 C50 H50 120.8
C49 C50 H50 120.8
C52 C51 C50 121.3(7)
C52 C51 H51 119.3
C50 C51 H51 119.3
C51 C52 C53 121.1(7)
C51 C52 H52 119.4
C53 C52 H52 119.4
C54 C53 C52 116.5(6)
C54 C53 H53 121.8
C52 C53 H53 121.8
C49 C54 C53 123.5(6)
C49 C54 H54 118.2
C53 C54 H54 118.2
C62 C55 C56 123.7(7)
C62 C55 Ir2A 71.5(4)
C56 C55 Ir2A 114.6(5)
C62 C55 Ir2B 80.1(4)
C56 C55 Ir2B 98.5(4)
Ir2A C55 Ir2B 16.18(8)
C62 C55 H55 118.1
C56 C55 H55 118.1
Ir2A C55 H55 83.9
Ir2B C55 H55 91.6
C55 C56 C57 111.3(6)
C55 C56 H56A 109.4
C57 C56 H56A 109.4
C55 C56 H56B 109.4
C57 C56 H56B 109.4
H56A C56 H56B 108.0
C58 C57 C56 110.2(6)
C58 C57 H57A 109.6
C56 C57 H57A 109.6
C58 C57 H57B 109.6
C56 C57 H57B 109.6
H57A C57 H57B 108.1
C59 C58 C57 122.1(4)
C59 C58 Ir2A 77.83(15)
C57 C58 Ir2A 113.1(4)
C59 C58 H58 119.0
C57 C58 H58 119.0
Ir2A C58 H58 79.2
C58 C59 C60 130.1(4)
C58 C59 Ir2B 54.38(19)
C60 C59 Ir2B 121.1(4)
C58 C59 Ir2A 66.51(14)
C60 C59 Ir2A 108.9(4)
Ir2B C59 Ir2A 13.80(10)
C58 C59 H59 115.0
C60 C59 H59 115.0
Ir2B C59 H59 94.5
Ir2A C59 H59 95.0
C61 C60 C59 116.9(6)
C61 C60 H60A 108.1
C59 C60 H60A 108.1
C61 C60 H60B 108.1
C59 C60 H60B 108.1
H60A C60 H60B 107.3
C60 C61 C62 111.9(7)
C60 C61 H61A 109.2
C62 C61 H61A 109.2
C60 C61 H61B 109.2
C62 C61 H61B 109.2
H61A C61 H61B 107.9
C55 C62 C61 126.7(7)
C55 C62 Ir2A 72.3(4)
C61 C62 Ir2A 108.3(5)
C55 C62 Ir2B 67.6(4)
C61 C62 Ir2B 99.9(5)
Ir2A C62 Ir2B 14.12(8)
C55 C62 H62 116.6
C61 C62 H62 116.6
Ir2A C62 H62 89.4
Ir2B C62 H62 103.5
C79 B1 C71 108.2(5)
C79 B1 C87 109.7(5)
C71 B1 C87 109.1(4)
C79 B1 C63 111.3(4)
C71 B1 C63 108.4(5)
C87 B1 C63 110.1(5)
C68 C63 C64 115.5(5)
C68 C63 B1 119.5(5)
C64 C63 B1 125.0(5)
C65 C64 C63 122.5(6)
C65 C64 H64 118.7
C63 C64 H64 118.7
C66 C65 C64 120.5(6)
C66 C65 C69 118.3(6)
C64 C65 C69 121.1(6)
C65 C66 C67 120.2(6)
C65 C66 H66 119.9
C67 C66 H66 119.9
C66 C67 C68 119.4(6)
C66 C67 C70 120.7(6)
C68 C67 C70 119.9(6)
C63 C68 C67 121.8(5)
C63 C68 H68 119.1
C67 C68 H68 119.1
F1 C69 F3 108.0(6)
F1 C69 F2 106.6(6)
F3 C69 F2 103.2(6)
F1 C69 C65 113.2(6)
F3 C69 C65 111.6(6)
F2 C69 C65 113.6(6)
F5 C70 F4 107.8(7)
F5 C70 F6 94.1(7)
F4 C70 F6 110.3(8)
F5 C70 C67 114.7(7)
F4 C70 C67 114.9(7)
F6 C70 C67 113.2(6)
C72 C71 C76 115.1(5)
C72 C71 B1 121.7(5)
C76 C71 B1 122.7(6)
C73 C72 C71 124.4(6)
C73 C72 H72 117.8
C71 C72 H72 117.8
C72 C73 C74 119.1(6)
C72 C73 C77 122.1(6)
C74 C73 C77 118.7(6)
C75 C74 C73 118.0(6)
C75 C74 H74 121.0
C73 C74 H74 121.0
C74 C75 C76 121.6(6)
C74 C75 C78 116.8(7)
C76 C75 C78 121.6(7)
C71 C76 C75 121.7(6)
C71 C76 H76 119.1
C75 C76 H76 119.1
F9 C77 F7 105.7(9)
F9 C77 F8 108.0(9)
F7 C77 F8 100.2(9)
F9 C77 C73 114.4(7)
F7 C77 C73 114.5(8)
F8 C77 C73 112.8(8)
F11 C78 F10 112.1(9)
F11 C78 F12 104.9(11)
F10 C78 F12 98.0(8)
F11 C78 C75 112.6(7)
F10 C78 C75 115.8(9)
F12 C78 C75 112.0(7)
C80 C79 C84 114.9(5)
C80 C79 B1 122.5(5)
C84 C79 B1 122.5(6)
C81 C80 C79 122.3(6)
C81 C80 H80 118.8
C79 C80 H80 118.8
C80 C81 C82 121.7(6)
C80 C81 C85 120.2(6)
C82 C81 C85 118.1(6)
C83 C82 C81 116.8(6)
C83 C82 H82 121.6
C81 C82 H82 121.6
C82 C83 C84 122.4(6)
C82 C83 C86 120.1(7)
C84 C83 C86 117.5(7)
C83 C84 C79 121.7(6)
C83 C84 H84 119.1
C79 C84 H84 119.1
F15 C85 F14 110.1(7)
F15 C85 F13 105.4(7)
F14 C85 F13 104.6(6)
F15 C85 C81 114.8(6)
F14 C85 C81 111.4(6)
F13 C85 C81 109.9(6)
F16 C86 F17 103.6(8)
F16 C86 F18 103.5(7)
F17 C86 F18 108.8(8)
F16 C86 C83 113.6(8)
F17 C86 C83 114.0(7)
F18 C86 C83 112.4(7)
C92 C87 C88 114.8(5)
C92 C87 B1 122.0(5)
C88 C87 B1 123.0(5)
C89 C88 C87 123.8(6)
C89 C88 H88 118.1
C87 C88 H88 118.1
C88 C89 C90 120.8(6)
C88 C89 C93 119.5(6)
C90 C89 C93 119.7(6)
C89 C90 C91 117.1(6)
C89 C90 H90 121.4
C91 C90 H90 121.5
C90 C91 C92 121.1(6)
C90 C91 C94 118.7(6)
C92 C91 C94 120.2(6)
C87 C92 C91 122.4(6)
C87 C92 H92 118.8
C91 C92 H92 118.8
F20 C93 F21 105.0(8)
F20 C93 F19 106.6(6)
F21 C93 F19 104.9(7)
F20 C93 C89 114.1(6)
F21 C93 C89 113.0(6)
F19 C93 C89 112.5(7)
F24 C94 F22 107.0(8)
F24 C94 F23 103.6(9)
F22 C94 F23 103.8(9)
F24 C94 C91 113.2(8)
F22 C94 C91 115.9(7)
F23 C94 C91 112.2(6)
C111 B2 C103 110.1(4)
C111 B2 C95 107.3(4)
C103 B2 C95 110.8(5)
C111 B2 C119 109.9(5)
C103 B2 C119 109.8(4)
C95 B2 C119 109.0(4)
C100 C95 C96 115.6(5)
C100 C95 B2 123.0(5)
C96 C95 B2 121.4(5)
C97 C96 C95 121.9(6)
C97 C96 H96 119.0
C95 C96 H96 119.0
C98 C97 C96 121.2(6)
C98 C97 C101 120.6(6)
C96 C97 C101 118.1(6)
C99 C98 C97 118.6(6)
C99 C98 H98 120.7
C97 C98 H98 120.7
C98 C99 C100 120.8(6)
C98 C99 C102 121.8(7)
C100 C99 C102 117.4(7)
C95 C100 C99 121.9(6)
C95 C100 H100 119.1
C99 C100 H100 119.1
F26 C101 F25 106.6(7)
F26 C101 F27 107.2(7)
F25 C101 F27 106.1(7)
F26 C101 C97 113.1(6)
F25 C101 C97 111.6(6)
F27 C101 C97 111.8(6)
F30 C102 F28 104.9(7)
F30 C102 F29 108.3(7)
F28 C102 F29 103.8(7)
F30 C102 C99 113.7(7)
F28 C102 C99 112.7(6)
F29 C102 C99 112.7(6)
C108 C103 C104 115.0(5)
C108 C103 B2 123.1(5)
C104 C103 B2 121.8(5)
C105 C104 C103 122.1(5)
C105 C104 H104 118.9
C103 C104 H104 118.9
C104 C105 C106 121.8(6)
C104 C105 C109 119.5(6)
C106 C105 C109 118.7(6)
C107 C106 C105 117.0(5)
C107 C106 H106 121.5
C105 C106 H106 121.5
C106 C107 C108 121.4(5)
C106 C107 C110 118.2(5)
C108 C107 C110 120.4(6)
C103 C108 C107 122.6(6)
C103 C108 H108 118.7
C107 C108 H108 118.7
F32 C109 F33 106.0(9)
F32 C109 F31 104.2(9)
F33 C109 F31 106.4(8)
F32 C109 C105 113.6(7)
F33 C109 C105 115.6(7)
F31 C109 C105 110.2(8)
F34 C110 F36 123.2(8)
F34 C110 F35 91.9(8)
F36 C110 F35 98.9(8)
F34 C110 C107 115.5(7)
F36 C110 C107 113.3(6)
F35 C110 C107 108.2(7)
C112 C111 C116 115.2(6)
C112 C111 B2 121.8(5)
C116 C111 B2 122.8(5)
C113 C112 C111 120.5(6)
C113 C112 H112 119.7
C111 C112 H112 119.7
C114 C113 C112 123.4(6)
C114 C113 C117 117.9(7)
C112 C113 C117 118.7(7)
C113 C114 C115 117.1(6)
C113 C114 H114 121.5
C115 C114 H114 121.5
C116 C115 C114 120.8(6)
C116 C115 C118 120.8(7)
C114 C115 C118 118.2(7)
C115 C116 C111 122.9(6)
C115 C116 H116 118.5
C111 C116 H116 118.5
F38 C117 F37 110.1(11)
F38 C117 F39 106.6(11)
F37 C117 F39 105.1(9)
F38 C117 C113 111.4(9)
F37 C117 C113 112.5(9)
F39 C117 C113 110.9(10)
F41 C118 F42 126.7(11)
F41 C118 F40 93.0(8)
F42 C118 F40 86.7(9)
F41 C118 C115 118.3(10)
F42 C118 C115 112.7(8)
F40 C118 C115 106.7(9)
C124 C119 C120 115.3(5)
C124 C119 B2 124.1(5)
C120 C119 B2 120.5(5)
C121 C120 C119 122.1(5)
C121 C120 H120 118.9
C119 C120 H120 118.9
C122 C121 C120 121.5(6)
C122 C121 C125 119.3(6)
C120 C121 C125 119.1(6)
C121 C122 C123 117.8(5)
C121 C122 H122 121.1
C123 C122 H122 121.1
C122 C123 C124 121.5(5)
C122 C123 C126 119.5(6)
C124 C123 C126 119.0(6)
C119 C124 C123 121.6(5)
C119 C124 H124 119.2
C123 C124 H124 119.2
F44 C125 F45 97.4(7)
F44 C125 F43 90.5(8)
F45 C125 F43 127.9(8)
F44 C125 C121 116.8(7)
F45 C125 C121 114.6(6)
F43 C125 C121 106.9(7)
F48 C126 F47 108.5(8)
F48 C126 F46 105.1(7)
F47 C126 F46 102.1(7)
F48 C126 C123 115.4(7)
F47 C126 C123 113.2(7)
F46 C126 C123 111.5(7)

loop_
_geom_bond_atom_site_label_1
_geom_bond_atom_site_label_2
_geom_bond_distance
Ir1A N1 2.110(5)
Ir1A C28 2.134(6)
Ir1A C27 2.159(6)
Ir1A C31 2.223(6)
Ir1A C24 2.223(6)
Ir1A P1 2.2430(16)
Ir1B C27 1.626(14)
Ir1B C28 1.733(10)
Ir1B P1 2.132(9)
Ir1B C24 2.398(11)
Ir1B C31 2.521(11)
P1 O1 1.625(4)
P1 C18 1.814(6)
P1 C12 1.814(6)
O1 C7 1.424(8)
C7 C1 1.500(8)
C7 C8 1.572(8)
C7 H7 1.0000
C1 N1 1.294(7)
C1 S1 1.733(6)
S1 C2 1.835(7)
C2 C3 1.537(8)
C2 H2A 0.9900
C2 H2B 0.9900
C3 N1 1.479(7)
C3 C4 1.515(8)
C3 H3 1.0000
C4 C5 1.536(8)
C4 C6 1.548(9)
C4 H4 1.0000
C5 H5A 0.9800
C5 H5B 0.9800
C5 H5C 0.9800
C6 H6A 0.9800
C6 H6B 0.9800
C6 H6C 0.9800
C8 C9 1.513(11)
C8 C10 1.535(9)
C8 C11 1.547(9)
C9 H9A 0.9800
C9 H9B 0.9800
C9 H9C 0.9800
C10 H10A 0.9800
C10 H10B 0.9800
C10 H10C 0.9800
C11 H11A 0.9800
C11 H11B 0.9800
C11 H11C 0.9800
C12 C13 1.368(8)
C12 C17 1.398(8)
C13 C14 1.411(9)
C13 H13 0.9500
C14 C15 1.369(10)
C14 H14 0.9500
C15 C16 1.409(11)
C15 H15 0.9500
C16 C17 1.376(9)
C16 H16 0.9500
C17 H17 0.9500
C18 C19 1.370(9)
C18 C23 1.379(9)
C19 C20 1.389(10)
C19 H19 0.9500
C20 C21 1.385(11)
C20 H20 0.9500
C21 C22 1.410(11)
C21 H21 0.9500
C22 C23 1.396(9)
C22 H22 0.9500
C23 H23 0.9500
C24 C31 1.405(8)
C24 C25 1.502(9)
C24 H24 0.9500
C25 C26 1.526(10)
C25 H25A 0.9900
C25 H25B 0.9900
C26 C27 1.514(9)
C26 H26A 0.9900
C26 H26B 0.9900
C27 C28 1.370(9)
C27 H27 0.9500
C28 C29 1.530(9)
C28 H28 0.9500
C29 C30 1.473(10)
C29 H29A 0.9900
C29 H29B 0.9900
C30 C31 1.528(9)
C30 H30A 0.9900
C30 H30B 0.9900
C31 H31 0.9500
Ir2A N2 2.093(5)
Ir2A C58 2.140(5)
Ir2A C62 2.197(7)
Ir2A C55 2.207(7)
Ir2A P2 2.2508(17)
Ir2A C59 2.281(5)
Ir2B C59 1.838(6)
Ir2B P2 2.156(3)
Ir2B C55 2.364(7)
Ir2B C62 2.519(8)
P2 O2 1.636(5)
P2 C49 1.801(7)
P2 C43 1.806(6)
O2 C38 1.438(9)
C38 C32 1.508(9)
C38 C39 1.571(9)
C38 H38 1.0000
C32 N2 1.300(8)
C32 S2 1.744(7)
S2 C33 1.817(8)
C33 C34 1.509(10)
C33 H33A 0.9900
C33 H33B 0.9900
C34 N2 1.490(8)
C34 C35 1.543(10)
C34 H34 1.0000
C35 C36 1.512(10)
C35 C37 1.535(11)
C35 H35 1.0000
C36 H36A 0.9800
C36 H36B 0.9800
C36 H36C 0.9800
C37 H37A 0.9800
C37 H37B 0.9800
C37 H37C 0.9800
C39 C40 1.485(11)
C39 C41 1.537(10)
C39 C42 1.557(10)
C40 H40A 0.9800
C40 H40B 0.9800
C40 H40C 0.9800
C41 H41A 0.9800
C41 H41B 0.9800
C41 H41C 0.9800
C42 H42A 0.9800
C42 H42B 0.9800
C42 H42C 0.9800
C43 C48 1.332(9)
C43 C44 1.407(9)
C44 C45 1.390(9)
C44 H44 0.9500
C45 C46 1.378(10)
C45 H45 0.9500
C46 C47 1.375(11)
C46 H46 0.9500
C47 C48 1.393(9)
C47 H47 0.9500
C48 H48 0.9500
C49 C54 1.365(8)
C49 C50 1.420(9)
C50 C51 1.390(9)
C50 H50 0.9500
C51 C52 1.374(10)
C51 H51 0.9500
C52 C53 1.409(10)
C52 H52 0.9500
C53 C54 1.397(9)
C53 H53 0.9500
C54 H54 0.9500
C55 C62 1.369(9)
C55 C56 1.509(9)
C55 H55 0.9500
C56 C57 1.545(10)
C56 H56A 0.9900
C56 H56B 0.9900
C57 C58 1.528(9)
C57 H57A 0.9900
C57 H57B 0.9900
C58 C59 1.3603
C58 H58 0.9500
C59 C60 1.512(9)
C59 H59 0.9500
C60 C61 1.495(12)
C60 H60A 0.9900
C60 H60B 0.9900
C61 C62 1.538(11)
C61 H61A 0.9900
C61 H61B 0.9900
C62 H62 0.9500
B1 C79 1.639(8)
B1 C71 1.635(8)
B1 C87 1.652(8)
B1 C63 1.653(8)
C63 C68 1.389(8)
C63 C64 1.402(8)
C64 C65 1.387(8)
C64 H64 0.9500
C65 C66 1.349(9)
C65 C69 1.498(9)
C66 C67 1.370(8)
C66 H66 0.9500
C67 C68 1.423(8)
C67 C70 1.507(9)
C68 H68 0.9500
C69 F1 1.312(9)
C69 F3 1.341(8)
C69 F2 1.363(9)
C70 F5 1.298(10)
C70 F4 1.308(10)
C70 F6 1.318(9)
C71 C72 1.386(9)
C71 C76 1.394(8)
C72 C73 1.379(8)
C72 H72 0.9500
C73 C74 1.401(9)
C73 C77 1.496(11)
C74 C75 1.369(10)
C74 H74 0.9500
C75 C76 1.395(9)
C75 C78 1.527(10)
C76 H76 0.9500
C77 F9 1.301(9)
C77 F7 1.325(13)
C77 F8 1.356(12)
C78 F11 1.272(12)
C78 F10 1.276(12)
C78 F12 1.359(13)
C79 C80 1.402(8)
C79 C84 1.403(8)
C80 C81 1.379(8)
C80 H80 0.9500
C81 C82 1.384(8)
C81 C85 1.523(9)
C82 C83 1.364(9)
C82 H82 0.9500
C83 C84 1.384(9)
C83 C86 1.491(9)
C84 H84 0.9500
C85 F15 1.293(9)
C85 F14 1.342(9)
C85 F13 1.378(10)
C86 F16 1.290(11)
C86 F17 1.316(10)
C86 F18 1.344(10)
C87 C92 1.382(9)
C87 C88 1.408(8)
C88 C89 1.367(8)
C88 H88 0.9500
C89 C90 1.392(9)
C89 C93 1.497(9)
C90 C91 1.391(9)
C90 H90 0.9500
C91 C92 1.404(8)
C91 C94 1.487(10)
C92 H92 0.9500
C93 F20 1.293(9)
C93 F21 1.333(10)
C93 F19 1.355(9)
C94 F24 1.309(11)
C94 F22 1.308(9)
C94 F23 1.332(11)
B2 C111 1.621(8)
B2 C103 1.630(8)
B2 C95 1.653(8)
B2 C119 1.662(8)
C95 C100 1.386(8)
C95 C96 1.402(8)
C96 C97 1.388(8)
C96 H96 0.9500
C97 C98 1.366(9)
C97 C101 1.500(9)
C98 C99 1.361(10)
C98 H98 0.9500
C99 C100 1.409(9)
C99 C102 1.514(10)
C100 H100 0.9500
C101 F26 1.301(9)
C101 F25 1.331(9)
C101 F27 1.345(9)
C102 F30 1.292(10)
C102 F28 1.325(10)
C102 F29 1.336(9)
C103 C108 1.385(8)
C103 C104 1.422(8)
C104 C105 1.374(8)
C104 H104 0.9500
C105 C106 1.382(8)
C105 C109 1.520(10)
C106 C107 1.386(9)
C106 H106 0.9500
C107 C108 1.390(8)
C107 C110 1.513(9)
C108 H108 0.9500
C109 F32 1.296(13)
C109 F33 1.300(9)
C109 F31 1.328(12)
C110 F34 1.251(10)
C110 F36 1.272(10)
C110 F35 1.359(11)
C111 C112 1.395(8)
C111 C116 1.415(8)
C112 C113 1.390(9)
C112 H112 0.9500
C113 C114 1.361(10)
C113 C117 1.544(11)
C114 C115 1.381(9)
C114 H114 0.9500
C115 C116 1.373(9)
C115 C118 1.528(11)
C116 H116 0.9500
C117 F38 1.300(13)
C117 F37 1.306(14)
C117 F39 1.323(17)
C118 F41 1.229(15)
C118 F42 1.332(13)
C118 F40 1.439(14)
C119 C124 1.397(7)
C119 C120 1.415(8)
C120 C121 1.380(8)
C120 H120 0.9500
C121 C122 1.377(8)
C121 C125 1.506(8)
C122 C123 1.375(9)
C122 H122 0.9500
C123 C124 1.402(8)
C123 C126 1.493(9)
C124 H124 0.9500
C125 F44 1.261(11)
C125 F45 1.286(9)
C125 F43 1.343(11)
C126 F48 1.288(10)
C126 F47 1.341(10)
C126 F46 1.360(11)
